data_7716360
loop_
_publ_author_name
'Zhang, Yingjie'
'Ablott, Timothy A.'
'Nicholas, Maria K.'
'Karatchevtseva, Inna'
'Pl&#xe1;&#x161;il, Jakub'

_publ_section_title
;
 Capturing ammonium nitrate in a synthetic uranium oxide hydrate phase:
 revealing the role of ammonium ions and anion inclusions.
;
_journal_issue 26
_journal_name_full 'Dalton transactions (Cambridge, England : 2003)'
_journal_page_first 11112
_journal_page_last 11119
_journal_paper_doi 10.1039/d4dt01372g
_journal_volume 53
_journal_year 2024
_chemical_formula_moiety 'O11 U3, N O3, 2(H4 N)'
_chemical_formula_sum 'H8 N3 O14 U3'
_chemical_formula_weight 988.18
_space_group_crystal_system orthorhombic
_space_group_IT_number 31
_space_group_name_Hall 'P 2ac -2'
_space_group_name_H-M_alt 'P m n 21'
_atom_sites_solution_hydrogens difmap
_atom_sites_solution_primary dual
_audit_creation_date 2024-02-26
_audit_creation_method
;
Olex2 1.5
(compiled 2021.12.09 svn.r5202d8cf for OlexSys, GUI svn.r6439)
;
_audit_update_record
;
2024-05-08 deposited with the CCDC.	2024-06-12 downloaded from the CCDC.
;
_cell_angle_alpha 90
_cell_angle_beta 90
_cell_angle_gamma 90
_cell_formula_units_Z 2
_cell_length_a 12.387(3)
_cell_length_b 7.4410(15)
_cell_length_c 7.0020(14)
_cell_measurement_reflns_used 12000
_cell_measurement_temperature 100(2)
_cell_measurement_theta_max 24.989
_cell_measurement_theta_min 2.738
_cell_volume 645.4(2)
_computing_cell_refinement 'BlueIce (McPhillips, et al., 2002)'
_computing_data_collection 'XDS (Kabsch, 1993)'
_computing_data_reduction 'XDS (Kabsch, 1993)'
_computing_molecular_graphics 'Olex2 1.5 (Dolomanov et al., 2009)'
_computing_publication_material 'Olex2 1.5 (Dolomanov et al., 2009)'
_computing_structure_refinement 'SHELXL 2018/3 (Sheldrick, 2015)'
_computing_structure_solution 'SHELXT 2018/2 (Sheldrick, 2018)'
_diffrn_ambient_temperature 100(2)
_diffrn_measured_fraction_theta_full 0.997
_diffrn_measured_fraction_theta_max 0.997
_diffrn_measurement_device_type 'Eiger Detector'
_diffrn_measurement_method '\p  scans'
_diffrn_radiation_type 'silicon double crystal monochromated synchrotron'
_diffrn_radiation_wavelength 0.71079
_diffrn_reflns_av_R_equivalents 0.0815
_diffrn_reflns_av_unetI/netI 0.0534
_diffrn_reflns_Laue_measured_fraction_full 0.997
_diffrn_reflns_Laue_measured_fraction_max 0.997
_diffrn_reflns_limit_h_max 14
_diffrn_reflns_limit_h_min -14
_diffrn_reflns_limit_k_max 8
_diffrn_reflns_limit_k_min -8
_diffrn_reflns_limit_l_max 8
_diffrn_reflns_limit_l_min -8
_diffrn_reflns_number 7396
_diffrn_reflns_point_group_measured_fraction_full 0.993
_diffrn_reflns_point_group_measured_fraction_max 0.993
_diffrn_reflns_theta_full 24.989
_diffrn_reflns_theta_max 24.989
_diffrn_reflns_theta_min 2.738
_diffrn_source 'Australian Synchrotron MX1'
_exptl_absorpt_coefficient_mu 37.627
_exptl_absorpt_correction_T_max 0.4314
_exptl_absorpt_correction_T_min 0.2494
_exptl_absorpt_correction_type multi-scan
_exptl_absorpt_process_details
;
SADABS-2012/1 (Bruker,2012) was used for absorption correction.
wR2(int) was 0.1137 before and 0.0667 after correction.
The Ratio of minimum to maximum transmission is 0.5781.
The \l/2 correction factor is 0.0015.
;
_exptl_crystal_colour yellow
_exptl_crystal_density_diffrn 5.085
_exptl_crystal_description plate
_exptl_crystal_F_000 834
_exptl_crystal_size_max 0.025
_exptl_crystal_size_mid 0.020
_exptl_crystal_size_min 0.010
_refine_diff_density_max 4.382
_refine_diff_density_min -2.982
_refine_diff_density_rms 0.432
_refine_ls_abs_structure_details
;
 Flack x determined using 519 quotients [(I+)-(I-)]/[(I+)+(I-)]
 (Parsons, Flack and Wagner, Acta Cryst. B69 (2013) 249-259).
;
_refine_ls_abs_structure_Flack 0.006(18)
_refine_ls_extinction_method none
_refine_ls_goodness_of_fit_ref 1.024
_refine_ls_hydrogen_treatment refall
_refine_ls_matrix_type full
_refine_ls_number_parameters 109
_refine_ls_number_reflns 1191
_refine_ls_number_restraints 96
_refine_ls_restrained_S_all 1.006
_refine_ls_R_factor_all 0.0348
_refine_ls_R_factor_gt 0.0346
_refine_ls_shift/su_max 0.000
_refine_ls_shift/su_mean 0.000
_refine_ls_structure_factor_coef Fsqd
_refine_ls_weighting_details 'w=1/[\s^2^(Fo^2^)+(0.0577P)^2^] where P=(Fo^2^+2Fc^2^)/3'
_refine_ls_weighting_scheme calc
_refine_ls_wR_factor_gt 0.0869
_refine_ls_wR_factor_ref 0.0873
_reflns_Friedel_coverage 0.829
_reflns_Friedel_fraction_full 0.987
_reflns_Friedel_fraction_max 0.987
_reflns_number_gt 1165
_reflns_number_total 1191
_reflns_threshold_expression 'I > 2\s(I)'
_cod_data_source_file d4dt01372g2.cif
_cod_data_source_block cxasap_sadabs_s_aa
_cod_depositor_comments 'Adding full bibliography for 7716360.cif.'
_cod_database_code 7716360
_shelx_shelxl_version_number 2018/3
_shelx_space_group_comment
;
The symmetry employed for this shelxl refinement is uniquely defined
by the following loop, which should always be used as a source of
symmetry information in preference to the above space-group names.
They are only intended as comments.
;
_olex2_refinement_description
;
1. Restrained distances
 N2-H2A
 1.05 with sigma of 0.02
 N2-H2C
 1.05 with sigma of 0.02
 N2-H2B
 1.05 with sigma of 0.02
 N2-H2D
 1.05 with sigma of 0.02
 H2D-H2A
 1.85 with sigma of 0.02
 H2C-H2A
 1.85 with sigma of 0.02
 H2C-H2D
 1.85 with sigma of 0.02
 H2A-H2B
 1.85 with sigma of 0.02
 H2B-H2C
 1.85 with sigma of 0.02
 H2B-H2D
 1.85 with sigma of 0.02
2. Uiso/Uaniso restraints and constraints
Uanis(O6) = Uanis(O7)
Uiso(H2A) = Uiso(H2B) = Uiso(H2C) = Uiso(H2D)
3. Rigid body (RIGU) restrains
 All non-hydrogen atoms
 with sigma for 1-2 distances of 0.004 and sigma for 1-3 distances of 0.004
;
_olex2_submission_special_instructions 'No special instructions were received'

loop_
_space_group_symop_operation_xyz
'x, y, z'
'-x+1/2, -y, z+1/2'
'x+1/2, -y, z+1/2'
'-x, y, z'

loop_
_atom_site_label
_atom_site_type_symbol
_atom_site_fract_x
_atom_site_fract_y
_atom_site_fract_z
_atom_site_U_iso_or_equiv
_atom_site_adp_type
_atom_site_occupancy
_atom_site_site_symmetry_order
_atom_site_calc_flag
_atom_site_refinement_flags_posn
_atom_site_refinement_flags_adp
_atom_site_refinement_flags_occupancy
_atom_site_disorder_assembly
_atom_site_disorder_group
U1 U 0.30860(6) 0.50660(8) 0.4111(2) 0.0137(3) Uani 1 1 d . . . . .
U2 U 0.500000 0.52377(11) 0.83861(11) 0.0146(3) Uani 1 2 d S T P . .
O1 O 0.2951(7) 0.7419(14) 0.355(2) 0.017(2) Uani 1 1 d . . . . .
O2 O 0.3239(9) 0.2693(16) 0.4636(18) 0.018(2) Uani 1 1 d . . . . .
O3 O 0.3327(9) 0.5752(16) 0.7238(17) 0.016(2) Uani 1 1 d . . . . .
O4 O 0.3753(10) 0.4440(15) 0.0862(18) 0.017(2) Uani 1 1 d . . . . .
O5 O 0.500000 0.578(2) 0.467(2) 0.016(3) Uani 1 2 d S T P . .
O6 O 0.500000 0.288(2) 0.773(2) 0.019(3) Uani 1 2 d S T P . .
O7 O 0.500000 0.761(2) 0.912(2) 0.019(3) Uani 1 2 d S T P . .
O8 O 0.4123(10) 0.0704(16) 0.135(2) 0.023(2) Uani 1 1 d . . . . .
O9 O 0.500000 -0.035(2) 0.381(3) 0.021(4) Uani 1 2 d S T P . .
N1 N 0.500000 0.035(3) 0.218(4) 0.016(4) Uani 1 2 d S T P . .
N2 N 0.3353(16) 0.9686(19) 0.727(3) 0.021(3) Uani 1 1 d D . . . .
H2A H 0.365(16) 1.019(18) 0.586(13) 0.04(4) Uiso 1 1 d D . . . .
H2B H 0.251(5) 1.016(17) 0.75(3) 0.04(4) Uiso 1 1 d D . . . .
H2C H 0.335(11) 0.818(4) 0.73(2) 0.04(4) Uiso 1 1 d D . . . .
H2D H 0.389(14) 1.016(16) 0.84(2) 0.04(4) Uiso 1 1 d D . . . .

loop_
_atom_site_aniso_label
_atom_site_aniso_U_11
_atom_site_aniso_U_22
_atom_site_aniso_U_33
_atom_site_aniso_U_23
_atom_site_aniso_U_13
_atom_site_aniso_U_12
U1 0.0116(5) 0.0218(4) 0.0077(4) 0.0002(3) -0.0008(3) -0.00016(19)
U2 0.0119(5) 0.0232(5) 0.0087(5) 0.0002(9) 0.000 0.000
O1 0.026(5) 0.013(5) 0.013(5) 0.009(6) 0.007(6) 0.001(4)
O2 0.023(5) 0.015(6) 0.015(5) 0.002(5) -0.002(4) -0.001(4)
O3 0.018(5) 0.018(6) 0.012(5) -0.002(5) 0.000(4) -0.002(5)
O4 0.021(6) 0.020(6) 0.009(5) -0.003(6) -0.008(5) 0.008(6)
O5 0.011(6) 0.020(9) 0.017(7) -0.004(7) 0.000 0.000
O6 0.022(6) 0.024(6) 0.011(5) -0.012(5) 0.000 0.000
O7 0.022(6) 0.024(6) 0.011(5) -0.012(5) 0.000 0.000
O8 0.024(5) 0.025(6) 0.020(5) 0.003(7) -0.002(5) -0.005(6)
O9 0.020(9) 0.022(10) 0.020(10) 0.001(7) 0.000 0.000
N1 0.024(8) 0.010(10) 0.012(9) -0.008(7) 0.000 0.000
N2 0.022(8) 0.029(8) 0.010(8) -0.004(6) -0.002(8) 0.010(7)

loop_
_atom_type_symbol
_atom_type_description
_atom_type_scat_dispersion_real
_atom_type_scat_dispersion_imag
_atom_type_scat_source
H H 0.0000 0.0000 'International Tables Vol C Tables 4.2.6.8 and 6.1.1.4'
N N 0.0061 0.0033 'International Tables Vol C Tables 4.2.6.8 and 6.1.1.4'
O O 0.0106 0.0060 'International Tables Vol C Tables 4.2.6.8 and 6.1.1.4'
U U -9.6767 9.6646 'International Tables Vol C Tables 4.2.6.8 and 6.1.1.4'

loop_
_geom_angle_atom_site_label_1
_geom_angle_atom_site_label_2
_geom_angle_atom_site_label_3
_geom_angle
_geom_angle_site_symmetry_1
_geom_angle_site_symmetry_3
_geom_angle_publ_flag
U1 U1 U1 134.86(4) 2_565 2_564 ?
U1 U1 U2 164.14(3) 2_564 . ?
U1 U1 U2 74.98(3) 2_565 2_564 ?
U1 U1 U2 60.99(3) 2_565 . ?
U1 U1 U2 59.88(3) 2_564 2_564 ?
U2 U1 U2 135.97(4) . 2_564 ?
O1 U1 U1 100.9(4) . 2_565 ?
O1 U1 U1 77.8(5) . 2_564 ?
O1 U1 U2 101.2(4) . . ?
O1 U1 U2 86.4(3) . 2_564 ?
O1 U1 O2 179.0(6) . . ?
O1 U1 O3 90.2(6) . . ?
O1 U1 O3 93.6(5) . 2_564 ?
O1 U1 O4 83.3(4) . 2_565 ?
O1 U1 O4 90.9(5) . . ?
O1 U1 O5 85.0(5) . . ?
O2 U1 U1 101.7(4) . 2_564 ?
O2 U1 U1 80.1(4) . 2_565 ?
O2 U1 U2 94.2(4) . 2_564 ?
O2 U1 U2 79.0(4) . . ?
O2 U1 O3 90.5(5) . . ?
O2 U1 O3 86.4(4) . 2_564 ?
O2 U1 O4 88.2(5) . . ?
O2 U1 O4 97.6(5) . 2_565 ?
O2 U1 O5 94.5(5) . . ?
O3 U1 U1 33.4(3) . 2_565 ?
O3 U1 U1 161.4(3) . 2_564 ?
O3 U1 U1 33.3(3) 2_564 2_564 ?
O3 U1 U1 103.4(3) 2_564 2_565 ?
O3 U1 U2 32.3(3) . . ?
O3 U1 U2 31.3(3) 2_564 2_564 ?
O3 U1 U2 160.1(3) 2_564 . ?
O3 U1 U2 105.7(3) . 2_564 ?
O3 U1 O3 136.0(3) . 2_564 ?
O3 U1 O4 152.8(4) . . ?
O3 U1 O4 68.7(4) 2_564 2_565 ?
O3 U1 O4 71.0(4) 2_564 . ?
O3 U1 O4 68.3(4) . 2_565 ?
O3 U1 O5 70.7(5) . . ?
O3 U1 O5 153.3(5) 2_564 . ?
O4 U1 U1 95.9(3) 2_565 2_564 ?
O4 U1 U1 167.4(3) . 2_565 ?
O4 U1 U1 43.2(3) . 2_564 ?
O4 U1 U1 40.2(3) 2_565 2_565 ?
O4 U1 U2 101.5(3) . 2_564 ?
O4 U1 U2 37.5(3) 2_565 2_564 ?
O4 U1 U2 99.7(3) 2_565 . ?
O4 U1 U2 121.4(3) . . ?
O4 U1 O4 138.8(4) . 2_565 ?
O5 U1 U1 103.1(4) . 2_565 ?
O5 U1 U1 121.5(4) . 2_564 ?
O5 U1 U2 170.6(4) . 2_564 ?
O5 U1 U2 43.1(4) . . ?
O5 U1 O4 82.3(5) . . ?
O5 U1 O4 137.2(5) . 2_565 ?
U1 U2 U1 76.71(4) 4_655 . ?
U1 U2 U1 135.64(4) . 3_565 ?
U1 U2 U1 59.129(16) . 2_565 ?
U1 U2 U1 163.47(5) 3_565 2_565 ?
U1 U2 U1 135.64(4) 4_655 2_565 ?
U1 U2 U1 59.130(16) 4_655 3_565 ?
O3 U2 U1 165.0(3) . 3_565 ?
O3 U2 U1 107.2(3) . 4_655 ?
O3 U2 U1 32.5(3) . . ?
O3 U2 U1 31.5(3) . 2_565 ?
O3 U2 U1 165.0(3) 4_655 2_565 ?
O3 U2 U1 32.5(3) 4_655 4_655 ?
O3 U2 U1 107.2(3) 4_655 . ?
O3 U2 U1 31.5(3) 4_655 3_565 ?
O3 U2 O3 133.5(6) 4_655 . ?
O3 U2 O4 153.1(4) 4_655 1_556 ?
O3 U2 O4 73.0(4) . 1_556 ?
O3 U2 O4 73.0(4) 4_655 4_656 ?
O3 U2 O4 153.1(4) . 4_656 ?
O3 U2 O5 67.8(3) 4_655 . ?
O3 U2 O5 67.8(3) . . ?
O4 U2 U1 41.7(3) 4_656 3_565 ?
O4 U2 U1 41.7(3) 1_556 2_565 ?
O4 U2 U1 99.1(3) 1_556 . ?
O4 U2 U1 121.9(3) 4_656 2_565 ?
O4 U2 U1 163.4(3) 4_656 . ?
O4 U2 U1 99.1(3) 4_656 4_655 ?
O4 U2 U1 163.4(3) 1_556 4_655 ?
O4 U2 U1 121.9(3) 1_556 3_565 ?
O4 U2 O4 80.2(5) 4_656 1_556 ?
O4 U2 O5 138.9(3) 4_656 . ?
O4 U2 O5 138.9(3) 1_556 . ?
O5 U2 U1 39.74(9) . 4_655 ?
O5 U2 U1 97.98(3) . 3_565 ?
O5 U2 U1 97.98(3) . 2_565 ?
O5 U2 U1 39.74(10) . . ?
O6 U2 U1 88.67(9) . 3_565 ?
O6 U2 U1 76.6(4) . 4_655 ?
O6 U2 U1 88.67(9) . 2_565 ?
O6 U2 U1 76.6(4) . . ?
O6 U2 O3 94.2(4) . 4_655 ?
O6 U2 O3 94.2(4) . . ?
O6 U2 O4 86.8(5) . 1_556 ?
O6 U2 O4 86.8(5) . 4_656 ?
O6 U2 O5 84.2(7) . . ?
O6 U2 O7 178.4(7) . . ?
O7 U2 U1 104.6(4) . . ?
O7 U2 U1 91.11(8) . 2_565 ?
O7 U2 U1 104.6(4) . 4_655 ?
O7 U2 U1 91.11(8) . 3_565 ?
O7 U2 O3 86.4(4) . 4_655 ?
O7 U2 O3 86.4(4) . . ?
O7 U2 O4 92.0(5) . 4_656 ?
O7 U2 O4 92.0(5) . 1_556 ?
O7 U2 O5 97.4(7) . . ?
U1 O3 U1 113.3(5) . 2_565 ?
U2 O3 U1 117.2(5) . 2_565 ?
U2 O3 U1 115.3(5) . . ?
U1 O4 U1 96.6(4) . 2_564 ?
U2 O4 U1 100.8(4) 1_554 2_564 ?
U2 O4 U1 146.8(5) 1_554 . ?
U1 O5 U1 148.7(8) 4_655 . ?
U1 O5 U2 97.2(4) 4_655 . ?
U1 O5 U2 97.2(4) . . ?
O8 N1 O8 119(2) 4_655 . ?
O9 N1 O8 120.4(12) . 4_655 ?
O9 N1 O8 120.4(12) . . ?
H2A N2 H2B 110(3) . . ?
H2A N2 H2C 109(3) . . ?
H2A N2 H2D 110(3) . . ?
H2B N2 H2C 108(3) . . ?
H2B N2 H2D 110(3) . . ?
H2C N2 H2D 109(3) . . ?

loop_
_geom_bond_atom_site_label_1
_geom_bond_atom_site_label_2
_geom_bond_distance
_geom_bond_site_symmetry_2
_geom_bond_publ_flag
U1 U1 3.7913(9) 2_564 ?
U1 U1 3.7913(9) 2_565 ?
U1 U2 3.8209(16) . ?
U1 U2 3.8628(12) 2_564 ?
U1 O1 1.802(10) . ?
U1 O2 1.814(12) . ?
U1 O3 2.268(12) . ?
U1 O3 2.270(11) 2_564 ?
U1 O4 2.613(12) 2_565 ?
U1 O4 2.465(13) . ?
U1 O5 2.462(5) . ?
U2 O3 2.255(11) . ?
U2 O3 2.255(11) 4_655 ?
U2 O4 2.397(14) 4_656 ?
U2 O4 2.397(14) 1_556 ?
U2 O5 2.631(17) . ?
U2 O6 1.815(17) . ?
U2 O7 1.840(17) . ?
O8 N1 1.259(19) . ?
O9 N1 1.26(4) . ?
N2 H2A 1.11(3) . ?
N2 H2B 1.12(3) . ?
N2 H2C 1.12(3) . ?
N2 H2D 1.11(3) . ?
